data_4035713
loop_
_publ_author_name
'Ashida, Shiomi'
'Tanaka, Naoki'
'Ito, Yukiko'
'Matsuoka, Mitsuru'
'Hashimoto, Takayoshi'
'Okano, Kentaro'
'Miyazaki, Yuji'
'Kobayashi, Tohru'
'Yaita, Tsuyoshi'
'Mori, Atsunori'

_publ_section_title
;
 Nosyl (2-Nitrobenzenesulfonyl) Annulation Strategy toward Winding
 Vine-Shaped Bithiophenes.
;
_journal_issue 23
_journal_name_full 'The Journal of organic chemistry'
_journal_page_first 14797
_journal_page_last 14801
_journal_paper_doi 10.1021/acs.joc.8b02382
_journal_volume 83
_journal_year 2018
_chemical_formula_moiety 'C24 H18 Br2 N4 O8 S4'
_chemical_formula_sum 'C24 H18 Br2 N4 O8 S4'
_chemical_formula_weight 778.48
_space_group_crystal_system triclinic
_space_group_IT_number 2
_space_group_name_Hall '-P 1'
_space_group_name_H-M_alt 'P -1'
_atom_sites_solution_hydrogens geom
_atom_sites_solution_primary direct
_atom_sites_solution_secondary difmap
_cell_angle_alpha 86.624(4)
_cell_angle_beta 89.650(5)
_cell_angle_gamma 87.080(4)
_cell_formula_units_Z 4
_cell_length_a 13.885(3)
_cell_length_b 14.002(3)
_cell_length_c 14.446(3)
_cell_measurement_reflns_used 6211
_cell_measurement_temperature 113
_cell_measurement_theta_max 27.50
_cell_measurement_theta_min 3.10
_cell_volume 2800.0(10)
_computing_cell_refinement CrystalClear
_computing_data_collection 'CrystalClear (Rigaku Inc., 2008)'
_computing_data_reduction CrystalClear
_computing_molecular_graphics 'CrystalStructure 4.2.2'
_computing_publication_material 'CrystalStructure 4.2.2 (Rigaku, 2016)'
_computing_structure_refinement 'CRYSTALS (Carruthers, et al., 1999)'
_computing_structure_solution 'Il Milione (Burla, et al., 2007)'
_diffrn_ambient_temperature 113
_diffrn_detector_area_resol_mean 7.111
_diffrn_measured_fraction_theta_full 0.955
_diffrn_measured_fraction_theta_max 0.955
_diffrn_measurement_device_type 'Rigaku Saturn724'
_diffrn_measurement_method \w
_diffrn_radiation_type 'Mo K\a'
_diffrn_radiation_wavelength 0.71075
_diffrn_reflns_av_R_equivalents 0.0888
_diffrn_reflns_limit_h_max 17
_diffrn_reflns_limit_h_min -16
_diffrn_reflns_limit_k_max 18
_diffrn_reflns_limit_k_min -18
_diffrn_reflns_limit_l_max 18
_diffrn_reflns_limit_l_min -17
_diffrn_reflns_number 22220
_diffrn_reflns_theta_full 27.48
_diffrn_reflns_theta_max 27.48
_diffrn_reflns_theta_min 3.103
_diffrn_standards_number 0
_exptl_absorpt_coefficient_mu 3.259
_exptl_absorpt_correction_T_max 0.676
_exptl_absorpt_correction_T_min 0.456
_exptl_absorpt_correction_type numerical
_exptl_absorpt_process_details 'NUMABS (Rigaku, 1999)'
_exptl_crystal_colour colorless
_exptl_crystal_density_diffrn 1.847
_exptl_crystal_density_method 'not measured'
_exptl_crystal_description prism
_exptl_crystal_F_000 1552.00
_exptl_crystal_size_max 0.310
_exptl_crystal_size_mid 0.160
_exptl_crystal_size_min 0.120
_refine_diff_density_max 4.800
_refine_diff_density_min -2.810
_refine_ls_extinction_method none
_refine_ls_goodness_of_fit_ref 1.190
_refine_ls_hydrogen_treatment constr
_refine_ls_number_parameters 793
_refine_ls_number_reflns 12253
_refine_ls_R_factor_gt 0.1166
_refine_ls_shift/su_max 0.000
_refine_ls_structure_factor_coef Fsqd
_refine_ls_weighting_details 'w = 1/[0.0010Fo^2^ + 1.0000\s(Fo^2^)]/(4Fo^2^)'
_refine_ls_weighting_scheme calc
_refine_ls_wR_factor_ref 0.2660
_reflns_number_gt 6009
_reflns_number_total 12253
_reflns_threshold_expression F^2^>2.0\s(F^2^)
_cod_data_source_file jo8b02382_si_002.cif
_cod_data_source_block sample01
_cod_original_cell_volume 2800.0(11)
_cod_database_code 4035713

loop_
_space_group_symop_id
_space_group_symop_operation_xyz
1 +X,+Y,+Z
2 -X,-Y,-Z

loop_
_atom_site_label
_atom_site_type_symbol
_atom_site_fract_x
_atom_site_fract_y
_atom_site_fract_z
_atom_site_U_iso_or_equiv
_atom_site_adp_type
_atom_site_occupancy
_atom_site_site_symmetry_multiplicity
_atom_site_calc_flag
_atom_site_refinement_flags
Br1 Br 0.06203(9) 0.43803(9) 0.72478(9) 0.0235(3) Uani 1 2 d .
Br2 Br 0.45220(9) 0.86704(10) 1.05277(10) 0.0299(4) Uani 1 2 d .
Br3 Br 0.48956(9) 0.91807(9) 0.78521(9) 0.0266(4) Uani 1 2 d .
Br4 Br 0.04218(10) 1.37055(10) 0.45875(10) 0.0323(4) Uani 1 2 d .
S1 S 0.1440(2) 0.5849(2) 0.8505(2) 0.0192(8) Uani 1 2 d .
S2 S 0.3696(2) 0.7324(2) 0.9089(2) 0.0209(8) Uani 1 2 d .
S3 S 0.1686(2) 0.8412(2) 0.5202(2) 0.0199(8) Uani 1 2 d .
S4 S 0.0529(2) 1.0278(2) 0.8448(2) 0.0173(8) Uani 1 2 d .
S5 S 0.3852(2) 1.0778(2) 0.6604(2) 0.0202(8) Uani 1 2 d .
S6 S 0.1441(2) 1.2301(2) 0.6058(2) 0.0213(8) Uani 1 2 d .
S7 S 0.3346(2) 1.3113(2) 0.9939(2) 0.0205(8) Uani 1 2 d .
S8 S 0.4534(2) 1.5134(2) 0.6609(2) 0.0188(8) Uani 1 2 d .
O1 O 0.0673(6) 0.8599(6) 0.5271(6) 0.026(3) Uani 1 2 d .
O2 O 0.2067(6) 0.7592(6) 0.4738(6) 0.031(3) Uani 1 2 d .
O3 O 0.0922(6) 1.0815(6) 0.7679(5) 0.020(2) Uani 1 2 d .
O4 O 0.0776(5) 1.0458(6) 0.9388(5) 0.019(2) Uani 1 2 d .
O5 O 0.3931(7) 0.8250(8) 0.3999(9) 0.061(4) Uani 1 2 d .
O6 O 0.4330(7) 0.8769(9) 0.5320(7) 0.053(4) Uani 1 2 d .
O7 O -0.0811(6) 1.2648(7) 0.7091(7) 0.036(3) Uani 1 2 d .
O8 O -0.0200(7) 1.2332(6) 0.8491(6) 0.032(3) Uani 1 2 d .
O9 O 0.4317(6) 1.3412(6) 0.9905(6) 0.025(3) Uani 1 2 d .
O10 O 0.3073(6) 1.2261(6) 1.0438(6) 0.026(3) Uani 1 2 d .
O11 O 0.4240(6) 1.5615(6) 0.7413(6) 0.025(2) Uani 1 2 d .
O12 O 0.4218(6) 1.5481(6) 0.5691(6) 0.026(3) Uani 1 2 d .
O13 O 0.1068(7) 1.2824(7) 1.1576(7) 0.043(3) Uani 1 2 d .
O14 O 0.0974(7) 1.2783(8) 1.0064(7) 0.046(3) Uani 1 2 d .
O15 O 0.5322(7) 1.7112(6) 0.6504(6) 0.033(3) Uani 1 2 d .
O16 O 0.6084(7) 1.7169(7) 0.7786(7) 0.040(3) Uani 1 2 d .
N1 N 0.2167(7) 0.8347(7) 0.6217(7) 0.020(3) Uani 1 2 d .
N2 N 0.0784(7) 0.9163(7) 0.8283(7) 0.018(3) Uani 1 2 d .
N3 N 0.3844(8) 0.8804(9) 0.4617(9) 0.035(4) Uani 1 2 d .
N4 N -0.0686(7) 1.2148(7) 0.7833(8) 0.023(3) Uani 1 2 d .
N5 N 0.2993(7) 1.3015(7) 0.8879(7) 0.021(3) Uani 1 2 d .
N6 N 0.4257(7) 1.4037(7) 0.6771(7) 0.018(3) Uani 1 2 d .
N7 N 0.1229(8) 1.3152(9) 1.0774(8) 0.033(4) Uani 1 2 d .
N8 N 0.5870(8) 1.6767(7) 0.7100(7) 0.022(3) Uani 1 2 d .
C1 C 0.2118(8) 0.6780(8) 0.8081(8) 0.018(3) Uani 1 2 d .
C2 C 0.2486(8) 0.7431(8) 0.8760(8) 0.015(3) Uani 1 2 d .
C3 C 0.2242(8) 0.6790(8) 0.7142(9) 0.019(3) Uani 1 2 d .
C4 C 0.1779(8) 0.6027(8) 0.6763(8) 0.017(3) Uani 1 2 d .
C5 C 0.1290(9) 0.5488(8) 0.7389(8) 0.019(3) Uani 1 2 d .
C6 C 0.2001(8) 0.8146(8) 0.9215(8) 0.018(3) Uani 1 2 d .
C7 C 0.2587(8) 0.8615(9) 0.9812(8) 0.021(3) Uani 1 2 d .
C8 C 0.3519(9) 0.8235(9) 0.9843(9) 0.023(4) Uani 1 2 d .
C9 C 0.2795(9) 0.7525(8) 0.6574(9) 0.024(4) Uani 1 2 d .
C10 C 0.1832(8) 0.9058(8) 0.6874(8) 0.019(3) Uani 1 2 d .
C11 C 0.0843(8) 0.8859(8) 0.7336(7) 0.017(3) Uani 1 2 d .
C12 C 0.0957(8) 0.8433(8) 0.9079(8) 0.018(3) Uani 1 2 d .
C13 C 0.2120(8) 0.9476(9) 0.4665(8) 0.021(3) Uani 1 2 d .
C14 C 0.3101(9) 0.9598(9) 0.4482(8) 0.021(3) Uani 1 2 d .
C15 C 0.3423(11) 1.0474(10) 0.4164(9) 0.031(4) Uani 1 2 d .
C16 C 0.2769(11) 1.1225(10) 0.3956(9) 0.036(4) Uani 1 2 d .
C17 C 0.1800(11) 1.1111(10) 0.4087(9) 0.037(4) Uani 1 2 d .
C18 C 0.1491(10) 1.0250(9) 0.4460(9) 0.027(4) Uani 1 2 d .
C19 C -0.0770(9) 1.0404(9) 0.8307(8) 0.022(3) Uani 1 2 d .
C20 C -0.1210(8) 1.1252(8) 0.7922(8) 0.017(3) Uani 1 2 d .
C21 C -0.2165(9) 1.1307(9) 0.7682(9) 0.025(4) Uani 1 2 d .
C22 C -0.2721(8) 1.0517(9) 0.7855(8) 0.022(4) Uani 1 2 d .
C23 C -0.2293(10) 0.9668(10) 0.8246(8) 0.028(4) Uani 1 2 d .
C24 C -0.1302(8) 0.9602(8) 0.8464(7) 0.016(3) Uani 1 2 d .
C25 C 0.3100(9) 1.1674(9) 0.7050(9) 0.021(3) Uani 1 2 d .
C26 C 0.2636(8) 1.2391(9) 0.6368(8) 0.021(3) Uani 1 2 d .
C27 C 0.3020(8) 1.1555(8) 0.7981(8) 0.018(3) Uani 1 2 d .
C28 C 0.3557(8) 1.0745(8) 0.8368(8) 0.017(3) Uani 1 2 d .
C29 C 0.4070(9) 1.0274(8) 0.7715(8) 0.021(3) Uani 1 2 d .
C30 C 0.3033(9) 1.3153(9) 0.5896(8) 0.023(3) Uani 1 2 d .
C31 C 0.2366(9) 1.3676(9) 0.5284(8) 0.021(3) Uani 1 2 d .
C32 C 0.1512(8) 1.3291(8) 0.5299(8) 0.017(3) Uani 1 2 d .
C33 C 0.2429(8) 1.2230(8) 0.8578(8) 0.017(3) Uani 1 2 d .
C34 C 0.3267(9) 1.3774(9) 0.8195(8) 0.022(3) Uani 1 2 d .
C35 C 0.4244(9) 1.3596(9) 0.7710(8) 0.022(3) Uani 1 2 d .
C36 C 0.4084(8) 1.3423(9) 0.5974(8) 0.020(3) Uani 1 2 d .
C37 C 0.2655(9) 1.4103(9) 1.0361(8) 0.021(3) Uani 1 2 d .
C38 C 0.1722(10) 1.4073(10) 1.0680(9) 0.026(4) Uani 1 2 d .
C39 C 0.1192(10) 1.4847(10) 1.0992(9) 0.028(4) Uani 1 2 d .
C40 C 0.1591(11) 1.5727(10) 1.0969(9) 0.033(4) Uani 1 2 d .
C41 C 0.2564(10) 1.5794(10) 1.0688(9) 0.030(4) Uani 1 2 d .
C42 C 0.3078(9) 1.4993(9) 1.0387(8) 0.022(3) Uani 1 2 d .
C43 C 0.5827(8) 1.5077(8) 0.6642(8) 0.015(3) Uani 1 2 d .
C44 C 0.6335(9) 1.5826(9) 0.6953(8) 0.020(3) Uani 1 2 d .
C45 C 0.7339(9) 1.5753(9) 0.7053(8) 0.025(4) Uani 1 2 d .
C46 C 0.7823(10) 1.4903(10) 0.6827(9) 0.030(4) Uani 1 2 d .
C47 C 0.7354(8) 1.4164(9) 0.6527(8) 0.022(3) Uani 1 2 d .
C48 C 0.6334(9) 1.4235(9) 0.6437(8) 0.023(3) Uani 1 2 d .
H1 H 0.1804 0.59083 0.61359 0.0211 Uiso 1 2 calc R
H2 H 0.23814 0.91379 1.01426 0.0259 Uiso 1 2 calc R
H3 H 0.31107 0.7249 0.60436 0.0291 Uiso 1 2 calc R
H4 H 0.32742 0.77978 0.69516 0.0290 Uiso 1 2 calc R
H5 H 0.23236 0.90459 0.73492 0.0232 Uiso 1 2 calc R
H6 H 0.18059 0.96774 0.6535 0.0232 Uiso 1 2 calc R
H7 H 0.07315 0.81796 0.73527 0.0204 Uiso 1 2 calc R
H8 H 0.0328 0.92121 0.69938 0.0205 Uiso 1 2 calc R
H9 H 0.06869 0.87051 0.96317 0.0216 Uiso 1 2 calc R
H10 H 0.0592 0.78902 0.89289 0.0216 Uiso 1 2 calc R
H11 H 0.40804 1.0556 0.40925 0.0376 Uiso 1 2 calc R
H12 H 0.29906 1.18094 0.3729 0.0437 Uiso 1 2 calc R
H13 H 0.13491 1.16069 0.39283 0.0436 Uiso 1 2 calc R
H14 H 0.0844 1.01773 0.46017 0.0323 Uiso 1 2 calc R
H15 H -0.24524 1.18755 0.74261 0.0300 Uiso 1 2 calc R
H16 H -0.3366 1.05324 0.76832 0.0273 Uiso 1 2 calc R
H17 H -0.2665 0.91463 0.83914 0.0337 Uiso 1 2 calc R
H18 H -0.10215 0.90263 0.87108 0.0191 Uiso 1 2 calc R
H19 H 0.35702 1.05523 0.89953 0.0204 Uiso 1 2 calc R
H20 H 0.25016 1.42228 0.49204 0.0248 Uiso 1 2 calc R
H21 H 0.22257 1.18898 0.91438 0.0206 Uiso 1 2 calc R
H22 H 0.18663 1.25043 0.82451 0.0206 Uiso 1 2 calc R
H23 H 0.27369 1.3814 0.77574 0.0266 Uiso 1 2 calc R
H24 H 0.32396 1.43481 0.85401 0.0266 Uiso 1 2 calc R
H25 H 0.43969 1.2916 0.76687 0.0269 Uiso 1 2 calc R
H26 H 0.47511 1.3876 0.80468 0.0268 Uiso 1 2 calc R
H27 H 0.42948 1.37434 0.53999 0.0245 Uiso 1 2 calc R
H28 H 0.44767 1.28371 0.60972 0.0245 Uiso 1 2 calc R
H29 H 0.05727 1.47702 1.12239 0.0335 Uiso 1 2 calc R
H30 H 0.12241 1.62786 1.10969 0.0392 Uiso 1 2 calc R
H31 H 0.28763 1.63625 1.07267 0.0360 Uiso 1 2 calc R
H32 H 0.37149 1.50465 1.0197 0.0265 Uiso 1 2 calc R
H33 H 0.76597 1.62674 0.7258 0.0298 Uiso 1 2 calc R
H34 H 0.84873 1.48409 0.69148 0.0352 Uiso 1 2 calc R
H35 H 0.7698 1.36097 0.63666 0.0259 Uiso 1 2 calc R
H36 H 0.6006 1.37285 0.62253 0.0277 Uiso 1 2 calc R

loop_
_atom_site_aniso_label
_atom_site_aniso_U_11
_atom_site_aniso_U_22
_atom_site_aniso_U_33
_atom_site_aniso_U_12
_atom_site_aniso_U_13
_atom_site_aniso_U_23
Br1 0.0241(7) 0.0181(7) 0.0292(7) -0.0014(5) 0.0026(6) -0.0092(5)
Br2 0.0223(7) 0.0357(8) 0.0332(8) -0.0010(6) -0.0042(6) -0.0151(6)
Br3 0.0290(7) 0.0184(7) 0.0314(8) 0.0043(6) 0.0052(6) 0.0000(6)
Br4 0.0268(8) 0.0327(8) 0.0365(8) 0.0024(6) -0.0078(6) 0.0029(7)
S1 0.0222(17) 0.0171(16) 0.0183(16) -0.0006(13) 0.0021(13) -0.0028(12)
S2 0.0179(16) 0.0195(16) 0.0257(18) -0.0012(13) 0.0021(14) -0.0046(14)
S3 0.0238(17) 0.0188(16) 0.0175(16) -0.0003(14) 0.0030(14) -0.0058(13)
S4 0.0189(16) 0.0157(15) 0.0174(16) 0.0005(13) 0.0032(13) -0.0036(12)
S5 0.0250(17) 0.0193(16) 0.0166(16) 0.0021(13) 0.0013(13) -0.0053(13)
S6 0.0241(17) 0.0185(16) 0.0211(17) 0.0016(13) 0.0023(14) -0.0031(13)
S7 0.0244(17) 0.0192(16) 0.0179(16) 0.0018(14) 0.0021(14) -0.0045(13)
S8 0.0173(16) 0.0188(16) 0.0203(16) 0.0022(13) 0.0015(13) -0.0022(13)
O1 0.021(5) 0.030(5) 0.027(5) -0.006(4) 0.006(4) -0.005(4)
O2 0.041(6) 0.020(5) 0.034(6) 0.009(4) -0.002(5) -0.021(4)
O3 0.019(5) 0.021(5) 0.018(5) -0.001(4) 0.004(4) 0.006(4)
O4 0.019(4) 0.023(5) 0.013(4) 0.001(4) -0.004(4) -0.007(3)
O5 0.045(7) 0.050(8) 0.089(10) 0.030(5) -0.030(7) -0.038(7)
O6 0.037(6) 0.096(10) 0.024(6) 0.020(6) -0.006(5) 0.012(6)
O7 0.028(5) 0.030(6) 0.049(7) -0.004(4) 0.000(5) 0.009(5)
O8 0.036(6) 0.027(6) 0.033(6) 0.002(4) -0.008(5) -0.010(4)
O9 0.017(5) 0.032(6) 0.026(5) -0.002(4) 0.003(4) -0.007(4)
O10 0.030(5) 0.017(5) 0.030(5) -0.004(4) 0.006(4) 0.001(4)
O11 0.029(5) 0.028(5) 0.018(5) 0.008(4) 0.005(4) -0.008(4)
O12 0.027(5) 0.026(5) 0.024(5) 0.003(4) 0.000(4) 0.003(4)
O13 0.053(7) 0.037(7) 0.040(7) -0.016(5) 0.020(6) -0.008(5)
O14 0.034(6) 0.067(8) 0.044(7) -0.020(6) 0.014(5) -0.041(6)
O15 0.041(6) 0.020(5) 0.037(6) 0.008(4) -0.012(5) -0.004(4)
O16 0.054(7) 0.031(6) 0.036(6) 0.014(5) -0.004(5) -0.014(5)
N1 0.026(6) 0.020(6) 0.017(5) -0.001(5) 0.004(5) -0.008(4)
N2 0.033(6) 0.007(5) 0.014(5) -0.005(4) -0.002(5) 0.001(4)
N3 0.022(7) 0.041(8) 0.041(8) -0.005(6) 0.012(6) 0.001(6)
N4 0.021(6) 0.016(6) 0.032(7) 0.004(5) 0.007(5) -0.000(5)
N5 0.031(6) 0.019(6) 0.015(5) -0.009(5) 0.003(5) -0.006(4)
N6 0.024(6) 0.016(5) 0.013(5) -0.001(4) -0.007(4) -0.002(4)
N7 0.029(7) 0.040(8) 0.033(7) -0.002(6) 0.011(6) -0.017(6)
N8 0.027(6) 0.018(6) 0.021(6) -0.004(5) 0.002(5) 0.001(5)
C1 0.022(7) 0.011(6) 0.023(7) 0.004(5) 0.004(5) -0.007(5)
C2 0.013(6) 0.019(6) 0.013(6) 0.002(5) -0.006(5) -0.002(5)
C3 0.020(7) 0.009(6) 0.027(7) -0.000(5) 0.010(6) -0.003(5)
C4 0.021(6) 0.021(7) 0.011(6) 0.003(5) -0.001(5) -0.006(5)
C5 0.029(7) 0.016(6) 0.012(6) -0.002(5) 0.004(5) 0.001(5)
C6 0.020(7) 0.015(6) 0.017(6) -0.001(5) 0.001(5) 0.003(5)
C7 0.019(7) 0.024(7) 0.021(7) 0.000(5) -0.008(5) -0.015(5)
C8 0.027(7) 0.019(7) 0.026(7) -0.010(6) 0.004(6) -0.006(6)
C9 0.030(7) 0.019(7) 0.024(7) -0.002(6) 0.009(6) -0.005(5)
C10 0.019(7) 0.015(6) 0.024(7) 0.001(5) -0.002(5) -0.005(5)
C11 0.025(7) 0.023(7) 0.004(5) -0.001(5) -0.001(5) -0.004(5)
C12 0.021(6) 0.018(6) 0.016(6) 0.002(5) 0.002(5) -0.003(5)
C13 0.019(7) 0.023(7) 0.021(7) 0.001(5) 0.007(5) -0.008(5)
C14 0.016(6) 0.030(8) 0.017(6) 0.002(6) -0.005(5) -0.008(5)
C15 0.042(9) 0.035(8) 0.018(7) -0.018(7) -0.006(6) -0.001(6)
C16 0.063(11) 0.021(8) 0.025(8) -0.014(7) 0.011(8) 0.005(6)
C17 0.061(10) 0.021(8) 0.027(8) 0.008(7) 0.019(8) -0.002(6)
C18 0.031(8) 0.023(7) 0.027(7) 0.003(6) 0.013(6) -0.002(6)
C19 0.032(8) 0.019(7) 0.013(6) 0.002(6) 0.011(6) -0.000(5)
C20 0.020(7) 0.012(6) 0.020(6) 0.004(5) 0.002(5) -0.004(5)
C21 0.024(7) 0.026(7) 0.025(7) 0.005(6) 0.005(6) -0.005(6)
C22 0.009(6) 0.035(8) 0.025(7) -0.008(6) -0.001(5) -0.010(6)
C23 0.035(8) 0.034(8) 0.014(7) -0.004(6) 0.012(6) -0.008(6)
C24 0.015(6) 0.022(7) 0.011(6) 0.000(5) -0.001(5) -0.003(5)
C25 0.020(7) 0.017(6) 0.027(7) 0.001(5) 0.001(6) -0.006(5)
C26 0.017(6) 0.027(7) 0.018(6) 0.002(5) 0.006(5) -0.010(5)
C27 0.019(7) 0.015(6) 0.022(7) -0.006(5) 0.005(5) -0.008(5)
C28 0.015(6) 0.021(7) 0.015(6) -0.000(5) 0.003(5) 0.006(5)
C29 0.038(8) 0.013(6) 0.012(6) -0.002(6) 0.007(6) -0.001(5)
C30 0.032(8) 0.024(7) 0.014(6) -0.004(6) 0.004(6) -0.010(5)
C31 0.029(7) 0.022(7) 0.011(6) 0.003(6) 0.002(5) 0.001(5)
C32 0.020(6) 0.017(6) 0.012(6) 0.005(5) 0.004(5) -0.000(5)
C33 0.019(6) 0.021(7) 0.012(6) -0.000(5) 0.008(5) -0.001(5)
C34 0.026(7) 0.027(7) 0.014(6) 0.002(6) 0.000(5) -0.007(5)
C35 0.025(7) 0.019(7) 0.023(7) -0.009(6) -0.004(6) -0.006(5)
C36 0.024(7) 0.025(7) 0.012(6) -0.011(6) 0.000(5) -0.005(5)
C37 0.028(7) 0.026(7) 0.009(6) -0.002(6) -0.004(5) -0.006(5)
C38 0.028(7) 0.032(8) 0.018(7) -0.007(6) 0.002(6) -0.010(6)
C39 0.026(7) 0.036(8) 0.022(7) 0.001(6) 0.003(6) -0.010(6)
C40 0.055(10) 0.023(7) 0.020(7) 0.008(7) -0.007(7) -0.006(6)
C41 0.047(9) 0.025(8) 0.019(7) 0.001(7) -0.007(7) -0.003(6)
C42 0.032(8) 0.024(7) 0.010(6) -0.000(6) 0.003(6) 0.001(5)
C43 0.012(6) 0.016(6) 0.016(6) -0.000(5) 0.006(5) 0.001(5)
C44 0.023(7) 0.018(7) 0.020(7) 0.005(5) -0.003(5) -0.002(5)
C45 0.024(7) 0.026(8) 0.024(7) -0.007(6) 0.003(6) -0.004(6)
C46 0.023(7) 0.037(9) 0.027(8) -0.002(6) 0.015(6) 0.009(7)
C47 0.019(7) 0.029(7) 0.016(6) 0.006(6) 0.003(5) -0.007(5)
C48 0.028(7) 0.024(7) 0.017(6) -0.006(6) 0.000(6) -0.010(5)

loop_
_atom_type_symbol
_atom_type_description
_atom_type_scat_dispersion_real
_atom_type_scat_dispersion_imag
_atom_type_scat_source
C C 0.0033 0.0016
;
International Tables for Crystallography
(Vol. C, Tables 4.2.6.8 and 6.1.1.4)
;
H H 0.0000 0.0000
;
International Tables for Crystallography
(Vol. C, Table 6.1.1.4)
;
Br Br -0.2901 2.4595
;
International Tables for Crystallography
(Vol. C, Tables 4.2.6.8 and 6.1.1.4)
;
N N 0.0061 0.0033
;
International Tables for Crystallography
(Vol. C, Tables 4.2.6.8 and 6.1.1.4)
;
O O 0.0106 0.0060
;
International Tables for Crystallography
(Vol. C, Tables 4.2.6.8 and 6.1.1.4)
;
S S 0.1246 0.1234
;
International Tables for Crystallography
(Vol. C, Tables 4.2.6.8 and 6.1.1.4)
;

loop_
_geom_angle_atom_site_label_1
_geom_angle_atom_site_label_2
_geom_angle_atom_site_label_3
_geom_angle
_geom_angle_publ_flag
C1 S1 C5 90.4(6) yes
C2 S2 C8 91.2(6) yes
O1 S3 O2 120.4(5) yes
O1 S3 N1 110.2(5) yes
O1 S3 C13 104.5(5) yes
O2 S3 N1 106.5(5) yes
O2 S3 C13 110.1(5) yes
N1 S3 C13 104.0(6) yes
O3 S4 O4 121.2(5) yes
O3 S4 N2 106.6(5) yes
O3 S4 C19 105.7(5) yes
O4 S4 N2 108.7(5) yes
O4 S4 C19 109.5(5) yes
N2 S4 C19 103.9(6) yes
C25 S5 C29 90.6(6) yes
C26 S6 C32 90.3(6) yes
O9 S7 O10 123.0(5) yes
O9 S7 N5 107.8(5) yes
O9 S7 C37 104.8(6) yes
O10 S7 N5 105.5(5) yes
O10 S7 C37 108.6(5) yes
N5 S7 C37 106.1(5) yes
O11 S8 O12 121.6(5) yes
O11 S8 N6 107.5(5) yes
O11 S8 C43 105.0(5) yes
O12 S8 N6 108.4(5) yes
O12 S8 C43 109.1(5) yes
N6 S8 C43 104.0(5) yes
S3 N1 C9 123.3(8) yes
S3 N1 C10 117.8(8) yes
C9 N1 C10 118.0(9) yes
S4 N2 C11 118.9(7) yes
S4 N2 C12 121.8(8) yes
C11 N2 C12 119.3(9) yes
O5 N3 O6 125.4(12) yes
O5 N3 C14 116.6(11) yes
O6 N3 C14 118.0(12) yes
O7 N4 O8 126.9(10) yes
O7 N4 C20 116.1(10) yes
O8 N4 C20 117.0(10) yes
S7 N5 C33 124.3(8) yes
S7 N5 C34 116.4(8) yes
C33 N5 C34 119.3(9) yes
S8 N6 C35 119.5(8) yes
S8 N6 C36 121.8(7) yes
C35 N6 C36 118.6(9) yes
O13 N7 O14 124.3(12) yes
O13 N7 C38 116.8(11) yes
O14 N7 C38 118.8(11) yes
O15 N8 O16 124.1(10) yes
O15 N8 C44 117.4(10) yes
O16 N8 C44 118.3(10) yes
S1 C1 C2 117.7(8) yes
S1 C1 C3 112.7(9) yes
C2 C1 C3 129.6(10) yes
S2 C2 C1 119.9(8) yes
S2 C2 C6 110.7(9) yes
C1 C2 C6 129.4(10) yes
C1 C3 C4 111.2(10) yes
C1 C3 C9 124.8(11) yes
C4 C3 C9 124.0(11) yes
C3 C4 C5 114.0(11) yes
Br1 C5 S1 117.7(6) yes
Br1 C5 C4 130.2(9) yes
S1 C5 C4 111.6(9) yes
C2 C6 C7 113.6(10) yes
C2 C6 C12 124.3(11) yes
C7 C6 C12 122.1(10) yes
C6 C7 C8 112.8(11) yes
Br2 C8 S2 122.2(7) yes
Br2 C8 C7 126.0(10) yes
S2 C8 C7 111.6(10) yes
N1 C9 C3 112.3(10) yes
N1 C10 C11 114.4(10) yes
N2 C11 C10 112.3(9) yes
N2 C12 C6 112.9(9) yes
S3 C13 C14 122.9(9) yes
S3 C13 C18 119.9(9) yes
C14 C13 C18 117.1(11) yes
N3 C14 C13 122.4(11) yes
N3 C14 C15 116.4(11) yes
C13 C14 C15 121.1(12) yes
C14 C15 C16 119.8(13) yes
C15 C16 C17 120.2(13) yes
C16 C17 C18 119.5(13) yes
C13 C18 C17 122.1(13) yes
S4 C19 C20 120.9(9) yes
S4 C19 C24 118.5(9) yes
C20 C19 C24 120.0(11) yes
N4 C20 C19 121.1(10) yes
N4 C20 C21 117.4(10) yes
C19 C20 C21 121.3(11) yes
C20 C21 C22 119.8(11) yes
C21 C22 C23 119.5(11) yes
C22 C23 C24 120.6(12) yes
C19 C24 C23 118.7(11) yes
S5 C25 C26 116.9(9) yes
S5 C25 C27 111.4(9) yes
C26 C25 C27 131.6(11) yes
S6 C26 C25 120.1(9) yes
S6 C26 C30 111.1(9) yes
C25 C26 C30 128.8(11) yes
C25 C27 C28 113.7(11) yes
C25 C27 C33 124.2(10) yes
C28 C27 C33 122.1(10) yes
C27 C28 C29 112.1(10) yes
Br3 C29 S5 118.4(7) yes
Br3 C29 C28 129.5(9) yes
S5 C29 C28 112.0(9) yes
C26 C30 C31 112.8(11) yes
C26 C30 C36 125.1(11) yes
C31 C30 C36 122.1(10) yes
C30 C31 C32 111.8(11) yes
Br4 C32 S6 118.8(6) yes
Br4 C32 C31 127.2(9) yes
S6 C32 C31 114.0(9) yes
N5 C33 C27 112.2(9) yes
N5 C34 C35 115.5(9) yes
N6 C35 C34 112.2(9) yes
N6 C36 C30 113.4(9) yes
S7 C37 C38 125.1(10) yes
S7 C37 C42 119.0(9) yes
C38 C37 C42 115.9(12) yes
N7 C38 C37 120.9(12) yes
N7 C38 C39 114.5(11) yes
C37 C38 C39 124.4(13) yes
C38 C39 C40 119.5(12) yes
C39 C40 C41 118.7(12) yes
C40 C41 C42 119.9(12) yes
C37 C42 C41 121.5(12) yes
S8 C43 C44 121.5(9) yes
S8 C43 C48 119.6(9) yes
C44 C43 C48 118.7(10) yes
N8 C44 C43 122.1(10) yes
N8 C44 C45 116.0(11) yes
C43 C44 C45 121.7(11) yes
C44 C45 C46 118.0(12) yes
C45 C46 C47 121.9(12) yes
C46 C47 C48 120.0(12) yes
C43 C48 C47 119.8(11) yes
C3 C4 H1 123.239 no
C5 C4 H1 122.794 no
C6 C7 H2 124.495 no
C8 C7 H2 122.700 no
N1 C9 H3 107.352 no
N1 C9 H4 105.357 no
C3 C9 H3 111.612 no
C3 C9 H4 110.666 no
H3 C9 H4 109.258 no
N1 C10 H5 106.040 no
N1 C10 H6 106.898 no
C11 C10 H5 109.250 no
C11 C10 H6 110.706 no
H5 C10 H6 109.348 no
N2 C11 H7 108.040 no
N2 C11 H8 106.565 no
C10 C11 H7 110.324 no
C10 C11 H8 110.087 no
H7 C11 H8 109.362 no
N2 C12 H9 107.456 no
N2 C12 H10 105.091 no
C6 C12 H9 110.683 no
C6 C12 H10 111.234 no
H9 C12 H10 109.290 no
C14 C15 H11 120.077 no
C16 C15 H11 120.166 no
C15 C16 H12 119.287 no
C17 C16 H12 120.538 no
C16 C17 H13 120.966 no
C18 C17 H13 119.525 no
C13 C18 H14 117.135 no
C17 C18 H14 120.695 no
C20 C21 H15 120.632 no
C22 C21 H15 119.511 no
C21 C22 H16 121.328 no
C23 C22 H16 119.051 no
C22 C23 H17 120.091 no
C24 C23 H17 119.235 no
C19 C24 H18 121.527 no
C23 C24 H18 119.726 no
C27 C28 H19 124.783 no
C29 C28 H19 123.093 no
C30 C31 H20 124.944 no
C32 C31 H20 123.249 no
N5 C33 H21 105.468 no
N5 C33 H22 108.570 no
C27 C33 H21 110.105 no
C27 C33 H22 110.889 no
H21 C33 H22 109.410 no
N5 C34 H23 103.246 no
N5 C34 H24 104.112 no
C35 C34 H23 111.644 no
C35 C34 H24 112.859 no
H23 C34 H24 108.762 no
N6 C35 H25 107.532 no
N6 C35 H26 106.562 no
C34 C35 H25 111.029 no
C34 C35 H26 110.054 no
H25 C35 H26 109.312 no
N6 C36 H27 109.707 no
N6 C36 H28 105.792 no
C30 C36 H27 110.459 no
C30 C36 H28 107.843 no
H27 C36 H28 109.462 no
C38 C39 H29 119.991 no
C40 C39 H29 120.529 no
C39 C40 H30 121.418 no
C41 C40 H30 119.812 no
C40 C41 H31 120.889 no
C42 C41 H31 119.117 no
C37 C42 H32 119.268 no
C41 C42 H32 119.274 no
C44 C45 H33 119.762 no
C46 C45 H33 122.211 no
C45 C46 H34 118.380 no
C47 C46 H34 119.692 no
C46 C47 H35 120.066 no
C48 C47 H35 119.911 no
C43 C48 H36 119.791 no
C47 C48 H36 120.416 no

loop_
_geom_bond_atom_site_label_1
_geom_bond_atom_site_label_2
_geom_bond_distance
_geom_bond_publ_flag
Br1 C5 1.871(12) yes
Br2 C8 1.861(13) yes
Br3 C29 1.867(12) yes
Br4 C32 1.882(11) yes
S1 C1 1.727(12) yes
S1 C5 1.734(12) yes
S2 C2 1.745(11) yes
S2 C8 1.732(13) yes
S3 O1 1.421(9) yes
S3 O2 1.440(9) yes
S3 N1 1.611(10) yes
S3 C13 1.770(12) yes
S4 O3 1.425(8) yes
S4 O4 1.443(8) yes
S4 N2 1.613(10) yes
S4 C19 1.815(13) yes
S5 C25 1.740(12) yes
S5 C29 1.736(12) yes
S6 C26 1.735(12) yes
S6 C32 1.723(11) yes
S7 O9 1.432(9) yes
S7 O10 1.425(9) yes
S7 N5 1.626(10) yes
S7 C37 1.781(13) yes
S8 O11 1.424(9) yes
S8 O12 1.448(9) yes
S8 N6 1.607(10) yes
S8 C43 1.794(11) yes
O5 N3 1.218(18) yes
O6 N3 1.220(16) yes
O7 N4 1.253(14) yes
O8 N4 1.216(14) yes
O13 N7 1.244(15) yes
O14 N7 1.236(16) yes
O15 N8 1.216(14) yes
O16 N8 1.214(15) yes
N1 C9 1.478(15) yes
N1 C10 1.471(16) yes
N2 C11 1.456(14) yes
N2 C12 1.506(14) yes
N3 C14 1.482(17) yes
N4 C20 1.481(16) yes
N5 C33 1.468(16) yes
N5 C34 1.470(15) yes
N6 C35 1.456(15) yes
N6 C36 1.504(15) yes
N7 C38 1.490(18) yes
N8 C44 1.463(16) yes
C1 C2 1.487(17) yes
C1 C3 1.366(17) yes
C2 C6 1.376(16) yes
C3 C4 1.414(17) yes
C3 C9 1.516(17) yes
C4 C5 1.347(16) yes
C6 C7 1.401(17) yes
C6 C12 1.495(16) yes
C7 C8 1.375(17) yes
C10 C11 1.554(16) yes
C13 C14 1.404(17) yes
C13 C18 1.375(17) yes
C14 C15 1.379(19) yes
C15 C16 1.37(2) yes
C16 C17 1.37(2) yes
C17 C18 1.379(19) yes
C19 C20 1.394(16) yes
C19 C24 1.382(17) yes
C20 C21 1.370(17) yes
C21 C22 1.390(18) yes
C22 C23 1.392(18) yes
C23 C24 1.410(17) yes
C25 C26 1.490(17) yes
C25 C27 1.350(17) yes
C26 C30 1.371(17) yes
C27 C28 1.414(16) yes
C27 C33 1.523(16) yes
C28 C29 1.361(17) yes
C30 C31 1.428(17) yes
C30 C36 1.532(17) yes
C31 C32 1.326(17) yes
C34 C35 1.540(17) yes
C37 C38 1.374(18) yes
C37 C42 1.408(18) yes
C38 C39 1.375(19) yes
C39 C40 1.38(2) yes
C40 C41 1.42(2) yes
C41 C42 1.389(18) yes
C43 C44 1.391(17) yes
C43 C48 1.388(17) yes
C44 C45 1.399(17) yes
C45 C46 1.392(19) yes
C46 C47 1.345(19) yes
C47 C48 1.421(17) yes
C4 H1 0.930 no
C7 H2 0.930 no
C9 H3 0.970 no
C9 H4 0.970 no
C10 H5 0.970 no
C10 H6 0.970 no
C11 H7 0.970 no
C11 H8 0.970 no
C12 H9 0.970 no
C12 H10 0.970 no
C15 H11 0.930 no
C16 H12 0.930 no
C17 H13 0.930 no
C18 H14 0.930 no
C21 H15 0.930 no
C22 H16 0.930 no
C23 H17 0.930 no
C24 H18 0.930 no
C28 H19 0.930 no
C31 H20 0.930 no
C33 H21 0.970 no
C33 H22 0.970 no
C34 H23 0.970 no
C34 H24 0.970 no
C35 H25 0.970 no
C35 H26 0.970 no
C36 H27 0.970 no
C36 H28 0.970 no
C39 H29 0.930 no
C40 H30 0.930 no
C41 H31 0.930 no
C42 H32 0.930 no
C45 H33 0.930 no
C46 H34 0.930 no
C47 H35 0.930 no
C48 H36 0.930 no

loop_
_geom_contact_atom_site_label_1
_geom_contact_atom_site_label_2
_geom_contact_distance
_geom_contact_publ_flag
_geom_contact_site_symmetry_2
S1 C6 3.558(12) no .
S3 O5 3.564(11) no .
S3 N3 3.175(12) no .
S3 C3 3.565(12) no .
S3 C11 3.372(11) no .
S4 O8 3.005(9) no .
S4 N4 3.128(10) no .
S4 C10 3.384(12) no .
S5 C30 3.553(12) no .
S7 O14 3.351(10) no .
S7 N7 3.170(12) no .
S7 C35 3.488(12) no .
S8 O15 3.025(9) no .
S8 N8 3.132(11) no .
S8 C34 3.428(12) no .
O1 C10 2.948(15) no .
O1 C11 3.039(14) no .
O1 C18 2.818(15) no .
O2 O5 2.963(14) no .
O2 N3 3.064(15) no .
O2 C3 3.592(15) no .
O2 C4 3.583(14) no .
O2 C9 2.838(15) no .
O2 C14 3.220(16) no .
O3 O7 3.498(11) no .
O3 O8 2.872(12) no .
O3 N4 2.852(12) no .
O3 C10 3.001(14) no .
O3 C11 2.820(14) no .
O3 C20 3.015(14) no .
O4 O8 3.109(11) no .
O4 C7 3.540(14) no .
O4 C12 2.895(14) no .
O4 C20 3.578(14) no .
O4 C24 3.482(14) no .
O5 C13 3.150(16) no .
O5 C15 3.179(18) no .
O6 N1 3.331(14) no .
O6 C9 3.288(16) no .
O6 C13 3.303(15) no .
O6 C15 3.053(17) no .
O7 C19 3.505(15) no .
O7 C21 2.818(16) no .
O8 C19 2.879(15) no .
O8 C21 3.392(16) no .
O9 C34 2.882(14) no .
O9 C35 3.168(14) no .
O9 C42 2.851(15) no .
O10 O13 3.308(13) no .
O10 O14 3.012(12) no .
O10 N7 2.842(14) no .
O10 C33 2.841(14) no .
O10 C38 3.113(16) no .
O11 O15 2.890(12) no .
O11 O16 3.508(13) no .
O11 N8 2.865(14) no .
O11 C34 3.121(15) no .
O11 C35 2.834(14) no .
O11 C44 3.006(15) no .
O12 O15 3.105(13) no .
O12 C36 2.901(15) no .
O12 C44 3.538(15) no .
O12 C48 3.483(14) no .
O13 C37 3.335(16) no .
O13 C39 2.921(17) no .
O14 N5 3.295(14) no .
O14 C33 3.045(15) no .
O14 C37 3.096(16) no .
O14 C39 3.284(18) no .
O15 C43 2.895(14) no .
O15 C45 3.376(15) no .
O16 C43 3.482(15) no .
O16 C45 2.822(16) no .
N1 N3 3.331(15) no .
N1 C1 3.374(15) no .
N1 C4 3.367(15) no .
N1 C14 3.273(15) no .
N2 C2 3.345(14) no .
N2 C7 3.377(15) no .
N2 C24 2.943(15) no .
N3 C9 3.597(17) no .
N5 C25 3.329(16) no .
N5 C28 3.357(15) no .
N5 C38 3.494(16) no .
N6 C26 3.379(16) no .
N6 C31 3.478(15) no .
N6 C48 2.945(16) no .
C1 C10 3.549(16) no .
C1 C11 3.448(16) no .
C1 C12 3.164(16) no .
C2 C9 3.180(17) no .
C2 C10 3.539(16) no .
C2 C11 3.541(15) no .
C3 C10 3.199(16) no .
C3 C11 3.429(16) no .
C6 C10 3.548(16) no .
C6 C11 3.243(16) no .
C9 C11 3.426(16) no .
C10 C12 3.482(16) no .
C10 C13 3.237(17) no .
C11 C19 3.389(17) no .
C11 C24 3.526(16) no .
C12 C24 3.557(15) no .
C13 C16 2.788(18) no .
C14 C17 2.750(18) no .
C15 C18 2.74(2) no .
C19 C22 2.785(17) no .
C20 C23 2.757(18) no .
C21 C24 2.796(16) no .
C25 C34 3.476(17) no .
C25 C35 3.381(17) no .
C25 C36 3.186(17) no .
C26 C33 3.199(16) no .
C26 C34 3.505(17) no .
C26 C35 3.523(17) no .
C27 C34 3.176(17) no .
C27 C35 3.401(17) no .
C30 C34 3.503(17) no .
C30 C35 3.229(17) no .
C33 C35 3.428(17) no .
C34 C36 3.451(16) no .
C34 C37 3.289(16) no .
C35 C43 3.399(16) no .
C35 C48 3.550(17) no .
C36 C48 3.461(17) no .
C37 C40 2.830(18) no .
C38 C41 2.73(2) no .
C39 C42 2.769(18) no .
C43 C46 2.784(17) no .
C44 C47 2.761(17) no .
C45 C48 2.791(18) no .
Br1 S6 3.599(3) no 1_545
Br1 O7 3.232(9) no 1_545
Br1 O8 3.528(9) no 1_545
Br1 C32 3.472(11) no 1_545
Br2 O9 3.349(8) no 2_677
Br2 C28 3.280(11) no 2_677
Br3 S2 3.548(3) no .
Br3 O16 3.197(9) no 1_545
S1 C40 3.561(13) no 1_545
S1 C41 3.522(13) no 1_545
S2 Br3 3.548(3) no .
S2 O9 3.220(8) no 2_677
S2 O11 3.554(9) no 1_545
S2 C41 3.479(13) no 1_545
S5 O5 3.513(11) no 2_676
S5 O6 3.495(12) no .
S6 Br1 3.599(3) no 1_565
S6 O3 3.146(8) no .
S6 O7 3.480(9) no .
S6 C17 3.404(14) no .
S7 O16 3.381(10) no 2_687
O1 C17 3.561(17) no 2_576
O1 C18 3.368(15) no 2_576
O2 O7 3.219(13) no 2_576
O2 C47 3.215(15) no 2_676
O3 S6 3.146(8) no .
O3 C25 3.410(14) no .
O3 C27 3.181(14) no .
O3 C33 3.278(14) no .
O4 O4 3.064(11) no 2_577
O4 O14 3.479(13) no .
O4 C19 3.476(14) no 2_577
O4 C24 3.188(13) no 2_577
O5 S5 3.513(11) no 2_676
O5 C21 3.470(17) no 2_576
O5 C22 3.492(16) no 2_576
O5 C36 3.524(15) no 2_676
O6 S5 3.495(12) no .
O6 O15 3.072(14) no 1_545
O6 C15 3.446(18) no 2_676
O7 Br1 3.232(9) no 1_565
O7 S6 3.480(9) no .
O7 O2 3.219(13) no 2_576
O7 C47 3.307(14) no 1_455
O8 Br1 3.528(9) no 1_565
O8 O14 2.923(14) no .
O8 C40 3.379(16) no 2_587
O9 Br2 3.349(8) no 2_677
O9 S2 3.220(8) no 2_677
O9 O16 3.436(12) no 2_687
O10 O16 2.994(13) no 2_687
O10 C23 3.428(15) no 2_577
O11 S2 3.554(9) no 1_565
O11 C1 3.455(14) no 1_565
O11 C3 3.166(14) no 1_565
O11 C4 3.559(14) no 1_565
O11 C9 3.428(14) no 1_565
O12 O12 3.237(12) no 2_686
O12 C43 3.506(14) no 2_686
O12 C48 3.170(14) no 2_686
O13 C12 3.554(16) no 2_577
O13 C24 3.400(15) no 2_577
O14 O4 3.479(13) no .
O14 O8 2.923(14) no .
O14 C12 3.435(15) no 2_577
O15 O6 3.072(14) no 1_565
O15 C9 3.528(15) no 1_565
O16 Br3 3.197(9) no 1_565
O16 S7 3.381(10) no 2_687
O16 O9 3.436(12) no 2_687
O16 O10 2.994(13) no 2_687
O16 C37 3.547(15) no 2_687
C1 O11 3.455(14) no 1_545
C2 C41 3.500(17) no 1_545
C3 O11 3.166(14) no 1_545
C4 O11 3.559(14) no 1_545
C9 O11 3.428(14) no 1_545
C9 O15 3.528(15) no 1_545
C12 O13 3.554(16) no 2_577
C12 O14 3.435(15) no 2_577
C14 C22 3.434(17) no 2_576
C15 O6 3.446(18) no 2_676
C15 C22 3.468(18) no 2_576
C16 C23 3.563(19) no 2_576
C17 S6 3.404(14) no .
C17 O1 3.561(17) no 2_576
C18 O1 3.368(15) no 2_576
C19 O4 3.476(14) no 2_577
C21 O5 3.470(17) no 2_576
C22 O5 3.492(16) no 2_576
C22 C14 3.434(17) no 2_576
C22 C15 3.468(18) no 2_576
C23 O10 3.428(15) no 2_577
C23 C16 3.563(19) no 2_576
C24 O4 3.188(13) no 2_577
C24 O13 3.400(15) no 2_577
C25 O3 3.410(14) no .
C27 O3 3.181(14) no .
C28 Br2 3.280(11) no 2_677
C31 C45 3.450(16) no 2_686
C31 C46 3.547(17) no 2_686
C32 Br1 3.472(11) no 1_565
C33 O3 3.278(14) no .
C36 O5 3.524(15) no 2_676
C37 O16 3.547(15) no 2_687
C38 C45 3.560(18) no 2_687
C39 C45 3.530(17) no 2_687
C39 C46 3.485(18) no 2_687
C40 S1 3.561(13) no 1_565
C40 O8 3.379(16) no 2_587
C40 C46 3.347(18) no 2_687
C41 S1 3.522(13) no 1_565
C41 S2 3.479(13) no 1_565
C41 C2 3.500(17) no 1_565
C43 O12 3.506(14) no 2_686
C45 C31 3.450(16) no 2_686
C45 C38 3.560(18) no 2_687
C45 C39 3.530(17) no 2_687
C46 C31 3.547(17) no 2_686
C46 C39 3.485(18) no 2_687
C46 C40 3.347(18) no 2_687
C47 O2 3.215(15) no 2_676
C47 O7 3.307(14) no 1_655
C48 O12 3.170(14) no 2_686
Br1 H1 3.1273 no .
Br2 H2 3.0580 no .
Br3 H19 3.1271 no .
Br4 H20 3.0605 no .
S1 H1 3.4531 no .
S1 H10 3.1280 no .
S2 H2 3.4710 no .
S2 H4 3.1715 no .
S3 H3 2.7410 no .
S3 H4 3.4075 no .
S3 H5 3.4103 no .
S3 H6 2.7036 no .
S3 H7 3.3745 no .
S3 H8 3.4021 no .
S3 H14 2.7735 no .
S4 H5 3.3965 no .
S4 H6 3.3976 no .
S4 H7 3.4158 no .
S4 H8 2.6706 no .
S4 H9 2.7082 no .
S4 H10 3.3709 no .
S4 H18 2.8541 no .
S5 H19 3.4711 no .
S5 H25 3.5612 no .
S5 H28 3.0981 no .
S6 H20 3.4585 no .
S6 H22 3.2497 no .
S7 H21 2.6826 no .
S7 H22 3.3792 no .
S7 H23 3.3456 no .
S7 H24 2.5811 no .
S7 H26 3.4958 no .
S7 H32 2.8275 no .
S8 H23 3.5285 no .
S8 H24 3.4639 no .
S8 H25 3.3944 no .
S8 H26 2.6513 no .
S8 H27 2.7255 no .
S8 H28 3.3475 no .
S8 H36 2.8400 no .
O1 H6 2.9480 no .
O1 H7 3.0310 no .
O1 H8 2.7125 no .
O1 H14 2.3817 no .
O2 H1 3.0475 no .
O2 H3 2.3960 no .
O3 H5 3.1284 no .
O3 H6 2.6195 no .
O3 H8 2.6757 no .
O4 H2 2.9910 no .
O4 H9 2.4681 no .
O4 H18 3.4604 no .
O5 H3 3.4088 no .
O5 H11 3.2564 no .
O6 H3 2.9275 no .
O6 H4 3.0555 no .
O6 H11 2.9871 no .
O7 H15 2.6030 no .
O8 H15 3.5958 no .
O9 H24 2.7153 no .
O9 H25 3.3435 no .
O9 H26 2.7929 no .
O9 H32 2.4553 no .
O10 H19 3.3080 no .
O10 H21 2.3132 no .
O10 H22 3.5828 no .
O11 H23 3.3666 no .
O11 H24 2.7580 no .
O11 H26 2.6150 no .
O12 H20 3.2727 no .
O12 H27 2.4899 no .
O12 H36 3.4585 no .
O13 H29 2.7946 no .
O14 H21 2.5094 no .
O14 H22 2.9361 no .
O14 H29 3.3524 no .
O15 H33 3.5530 no .
O16 H33 2.6032 no .
N1 H1 3.4858 no .
N1 H7 2.5843 no .
N1 H8 3.0088 no .
N2 H2 3.4918 no .
N2 H5 2.5237 no .
N2 H6 2.9581 no .
N2 H18 2.5926 no .
N3 H3 3.1146 no .
N3 H11 2.5606 no .
N4 H15 2.5779 no .
N5 H19 3.4944 no .
N5 H25 2.6143 no .
N5 H26 2.9920 no .
N6 H23 2.5614 no .
N6 H24 2.9564 no .
N6 H36 2.5717 no .
N7 H21 3.2837 no .
N7 H29 2.5191 no .
N8 H33 2.5546 no .
C1 H1 3.1701 no .
C1 H3 3.2880 no .
C1 H4 2.6831 no .
C1 H5 3.3104 no .
C1 H7 2.8372 no .
C1 H10 2.8741 no .
C2 H2 3.2017 no .
C2 H4 2.8542 no .
C2 H5 2.9544 no .
C2 H7 3.2737 no .
C2 H9 3.2843 no .
C2 H10 2.6891 no .
C3 H5 3.1983 no .
C3 H7 2.8151 no .
C4 H3 2.7415 no .
C4 H4 3.3384 no .
C4 H7 3.4305 no .
C6 H5 2.9484 no .
C6 H7 3.2221 no .
C7 H5 3.5909 no .
C7 H9 2.6481 no .
C7 H10 3.2876 no .
C9 H1 2.8136 no .
C9 H5 2.5197 no .
C9 H6 3.2453 no .
C9 H7 3.1832 no .
C10 H3 3.2981 no .
C10 H4 2.5988 no .
C11 H9 3.3165 no .
C11 H10 2.6312 no .
C11 H18 3.2604 no .
C12 H2 2.7679 no .
C12 H5 3.2309 no .
C12 H7 2.5629 no .
C12 H8 3.2523 no .
C12 H18 2.8732 no .
C13 H6 2.7627 no .
C13 H11 3.2598 no .
C13 H13 3.2392 no .
C14 H6 3.4638 no .
C14 H12 3.2174 no .
C14 H14 3.2035 no .
C15 H13 3.2264 no .
C16 H14 3.2210 no .
C17 H11 3.2217 no .
C18 H6 3.0844 no .
C18 H12 3.2218 no .
C19 H8 2.9639 no .
C19 H9 3.5267 no .
C19 H15 3.2491 no .
C19 H17 3.2383 no .
C20 H16 3.2333 no .
C20 H18 3.2526 no .
C21 H17 3.2439 no .
C22 H18 3.2686 no .
C23 H15 3.2413 no .
C24 H8 3.1436 no .
C24 H9 3.3914 no .
C24 H10 3.5074 no .
C24 H16 3.2665 no .
C25 H19 3.1920 no .
C25 H21 3.2776 no .
C25 H22 2.6958 no .
C25 H23 3.2374 no .
C25 H25 2.7546 no .
C25 H28 2.8670 no .
C26 H20 3.2112 no .
C26 H22 2.9188 no .
C26 H23 2.9194 no .
C26 H25 3.2327 no .
C26 H27 3.3074 no .
C26 H28 2.6825 no .
C27 H23 3.1653 no .
C27 H25 2.7843 no .
C28 H21 2.6695 no .
C28 H22 3.3128 no .
C28 H25 3.4067 no .
C30 H23 2.9148 no .
C30 H25 3.1855 no .
C31 H27 2.6912 no .
C31 H28 3.2978 no .
C33 H19 2.8038 no .
C33 H23 2.5068 no .
C33 H24 3.2222 no .
C33 H25 3.1915 no .
C34 H21 3.2957 no .
C34 H22 2.6979 no .
C34 H32 3.5595 no .
C35 H27 3.3313 no .
C35 H28 2.6279 no .
C35 H36 3.2482 no .
C36 H20 2.8261 no .
C36 H23 3.2309 no .
C36 H25 2.5424 no .
C36 H26 3.2472 no .
C36 H36 2.7537 no .
C37 H24 2.7552 no .
C37 H29 3.2561 no .
C37 H31 3.2691 no .
C38 H30 3.2216 no .
C38 H32 3.2018 no .
C39 H31 3.2435 no .
C40 H32 3.2636 no .
C41 H29 3.2477 no .
C42 H24 2.8701 no .
C42 H30 3.2601 no .
C43 H26 2.9987 no .
C43 H27 3.4756 no .
C43 H33 3.2681 no .
C43 H35 3.2668 no .
C44 H34 3.2287 no .
C44 H36 3.2326 no .
C45 H35 3.2296 no .
C46 H36 3.2321 no .
C47 H33 3.2360 no .
C48 H26 3.2254 no .
C48 H27 3.3329 no .
C48 H28 3.3716 no .
C48 H34 3.2384 no .
H1 H3 2.6736 no .
H2 H9 2.5820 no .
H3 H5 3.3668 no .
H4 H5 2.2361 no .
H4 H6 3.2752 no .
H4 H7 3.5924 no .
H5 H7 2.5750 no .
H5 H8 2.8166 no .
H6 H7 2.8328 no .
H6 H8 2.2679 no .
H6 H14 3.1295 no .
H7 H9 3.4149 no .
H7 H10 2.2978 no .
H7 H18 3.3318 no .
H8 H10 3.2724 no .
H8 H18 3.1061 no .
H9 H18 2.7310 no .
H10 H18 2.6899 no .
H11 H12 2.2970 no .
H12 H13 2.3252 no .
H13 H14 2.3131 no .
H15 H16 2.3321 no .
H16 H17 2.3123 no .
H17 H18 2.3267 no .
H19 H21 2.5932 no .
H20 H27 2.6317 no .
H21 H23 3.3639 no .
H22 H23 2.3203 no .
H22 H24 3.3353 no .
H23 H25 2.5749 no .
H23 H26 2.8368 no .
H24 H25 2.8517 no .
H24 H26 2.2903 no .
H24 H32 2.7352 no .
H25 H27 3.4126 no .
H25 H28 2.2811 no .
H25 H36 3.2490 no .
H26 H28 3.2780 no .
H26 H36 3.1581 no .
H27 H36 2.6635 no .
H28 H36 2.5304 no .
H29 H30 2.3366 no .
H30 H31 2.3596 no .
H31 H32 2.2964 no .
H33 H34 2.3306 no .
H34 H35 2.2725 no .
H35 H36 2.3560 no .
Br1 H22 3.3303 no 1_545
Br1 H23 3.0868 no 1_545
Br1 H29 3.0161 no 2_577
Br1 H34 3.0340 no 1_445
Br2 H16 3.2571 no 2_577
Br2 H19 3.5474 no .
Br2 H19 3.0135 no 2_677
Br3 H4 3.3596 no .
Br3 H11 3.1514 no 2_676
Br3 H16 3.1420 no 1_655
Br3 H17 3.4775 no 1_655
Br4 H1 3.2770 no 2_576
Br4 H13 3.3359 no .
Br4 H34 3.3016 no 2_686
S1 H23 3.5135 no 1_545
S1 H24 3.1807 no 1_545
S1 H29 2.9849 no 2_577
S2 H31 2.9071 no 1_545
S2 H32 3.4816 no 1_545
S4 H9 3.5696 no 2_577
S4 H21 3.5349 no .
S5 H5 3.4254 no .
S5 H6 3.3051 no .
S5 H11 3.5198 no 2_676
S6 H13 3.2854 no .
S8 H3 3.5326 no 1_565
O1 H13 3.0513 no 2_576
O1 H14 2.6593 no 2_576
O2 H15 3.2190 no 2_576
O2 H35 2.3956 no 2_676
O2 H36 3.5022 no 2_676
O3 H21 3.2735 no .
O3 H22 2.9220 no .
O4 H9 2.7248 no 2_577
O4 H18 2.9074 no 2_577
O4 H21 2.9180 no .
O5 H15 2.9357 no 2_576
O5 H16 2.9710 no 2_576
O5 H28 2.6272 no 2_676
O5 H35 3.5996 no 2_676
O5 H36 2.8055 no 2_676
O6 H11 2.6110 no 2_676
O6 H28 3.4805 no 2_676
O7 H30 3.1304 no 2_587
O7 H34 3.1707 no 1_455
O7 H35 2.6029 no 1_455
O8 H9 3.0880 no 2_577
O8 H21 3.5184 no .
O8 H22 2.9098 no .
O8 H30 2.4503 no 2_587
O9 H32 3.5639 no 2_687
O10 H17 2.6018 no 2_577
O11 H3 3.2784 no 1_565
O11 H4 3.3075 no 1_565
O12 H1 3.4379 no 1_565
O12 H3 2.9162 no 1_565
O12 H27 2.8134 no 2_686
O12 H36 2.9323 no 2_686
O13 H7 3.2660 no 2_577
O13 H10 2.6804 no 2_577
O13 H17 3.4483 no 2_577
O13 H18 2.6513 no 2_577
O13 H33 2.8455 no 2_687
O14 H9 3.1980 no 2_577
O14 H10 2.7830 no 2_577
O14 H18 3.0025 no 2_577
O15 H3 3.1393 no 1_565
O15 H4 3.0326 no 1_565
O15 H11 3.4679 no 2_686
O15 H12 2.8590 no 2_686
O15 H27 3.0961 no 2_686
O16 H12 2.8760 no 2_686
O16 H17 3.4983 no 1_665
N3 H16 3.4559 no 2_576
N3 H28 3.3890 no 2_676
N4 H30 2.8328 no 2_587
N4 H35 3.5766 no 1_455
N7 H10 2.9988 no 2_577
N7 H18 3.1234 no 2_577
N7 H33 3.4030 no 2_687
N8 H12 2.8157 no 2_686
C2 H31 3.1687 no 1_545
C4 H23 3.5376 no 1_545
C5 H23 3.0327 no 1_545
C5 H24 3.4552 no 1_545
C5 H29 3.2836 no 2_577
C6 H31 3.4008 no 1_545
C7 H19 3.2557 no .
C7 H31 3.3523 no 1_545
C8 H19 3.4037 no .
C8 H31 3.0223 no 1_545
C14 H16 3.1616 no 2_576
C15 H16 3.0926 no 2_576
C16 H16 3.5777 no 2_576
C16 H17 3.4654 no 2_576
C17 H8 3.4131 no 2_576
C18 H8 3.3235 no 2_576
C18 H14 3.5718 no 2_576
C19 H2 3.2249 no 2_577
C19 H9 3.3008 no 2_577
C20 H2 3.2574 no 2_577
C21 H2 3.1828 no 2_577
C22 H2 3.0048 no 2_577
C23 H2 2.9431 no 2_577
C24 H2 3.0857 no 2_577
C25 H6 3.5171 no .
C28 H5 3.4086 no .
C29 H5 3.1088 no .
C29 H16 3.5962 no 1_655
C31 H1 3.4769 no 1_565
C32 H13 3.1848 no .
C37 H33 3.4766 no 2_687
C38 H33 3.1083 no 2_687
C39 H33 3.2706 no 2_687
C39 H34 3.1185 no 2_687
C40 H34 3.1156 no 2_687
C43 H20 3.3693 no 2_686
C43 H27 3.2960 no 2_686
C44 H12 3.5674 no 2_686
C44 H20 3.1457 no 2_686
C44 H27 3.5246 no 2_686
C45 H12 3.5392 no 2_686
C45 H20 2.8558 no 2_686
C46 H20 2.7697 no 2_686
C46 H30 3.5662 no 2_687
C47 H15 3.3841 no 1_655
C47 H20 2.9998 no 2_686
C48 H20 3.3074 no 2_686
H1 Br4 3.2770 no 2_576
H1 O12 3.4379 no 1_545
H1 C31 3.4769 no 1_545
H1 H20 3.1346 no 1_545
H2 C19 3.2249 no 2_577
H2 C20 3.2574 no 2_577
H2 C21 3.1828 no 2_577
H2 C22 3.0048 no 2_577
H2 C23 2.9431 no 2_577
H2 C24 3.0857 no 2_577
H2 H16 3.4977 no 2_577
H2 H17 3.3343 no 2_577
H2 H18 3.5896 no 2_577
H2 H19 3.0507 no .
H3 S8 3.5326 no 1_545
H3 O11 3.2784 no 1_545
H3 O12 2.9162 no 1_545
H3 O15 3.1393 no 1_545
H4 Br3 3.3596 no .
H4 O11 3.3075 no 1_545
H4 O15 3.0326 no 1_545
H5 S5 3.4254 no .
H5 C28 3.4086 no .
H5 C29 3.1088 no .
H6 S5 3.3051 no .
H6 C25 3.5171 no .
H7 O13 3.2660 no 2_577
H7 H13 3.4310 no 2_576
H8 C17 3.4131 no 2_576
H8 C18 3.3235 no 2_576
H8 H13 3.0003 no 2_576
H8 H14 2.8919 no 2_576
H9 S4 3.5696 no 2_577
H9 O4 2.7248 no 2_577
H9 O8 3.0880 no 2_577
H9 O14 3.1980 no 2_577
H9 C19 3.3008 no 2_577
H10 O13 2.6804 no 2_577
H10 O14 2.7830 no 2_577
H10 N7 2.9988 no 2_577
H11 Br3 3.1514 no 2_676
H11 S5 3.5198 no 2_676
H11 O6 2.6110 no 2_676
H11 O15 3.4679 no 2_686
H11 H16 3.2453 no 2_576
H12 O15 2.8590 no 2_686
H12 O16 2.8760 no 2_686
H12 N8 2.8157 no 2_686
H12 C44 3.5674 no 2_686
H12 C45 3.5392 no 2_686
H12 H17 3.4553 no 2_576
H12 H33 3.0685 no 2_686
H13 Br4 3.3359 no .
H13 S6 3.2854 no .
H13 O1 3.0513 no 2_576
H13 C32 3.1848 no .
H13 H7 3.4310 no 2_576
H13 H8 3.0003 no 2_576
H14 O1 2.6593 no 2_576
H14 C18 3.5718 no 2_576
H14 H8 2.8919 no 2_576
H14 H14 2.6613 no 2_576
H15 O2 3.2190 no 2_576
H15 O5 2.9357 no 2_576
H15 C47 3.3841 no 1_455
H15 H35 2.8094 no 1_455
H16 Br2 3.2571 no 2_577
H16 Br3 3.1420 no 1_455
H16 O5 2.9710 no 2_576
H16 N3 3.4559 no 2_576
H16 C14 3.1616 no 2_576
H16 C15 3.0926 no 2_576
H16 C16 3.5777 no 2_576
H16 C29 3.5962 no 1_455
H16 H2 3.4977 no 2_577
H16 H11 3.2453 no 2_576
H17 Br3 3.4775 no 1_455
H17 O10 2.6018 no 2_577
H17 O13 3.4483 no 2_577
H17 O16 3.4983 no 1_445
H17 C16 3.4654 no 2_576
H17 H2 3.3343 no 2_577
H17 H12 3.4553 no 2_576
H18 O4 2.9074 no 2_577
H18 O13 2.6513 no 2_577
H18 O14 3.0025 no 2_577
H18 N7 3.1234 no 2_577
H18 H2 3.5896 no 2_577
H19 Br2 3.5474 no .
H19 Br2 3.0135 no 2_677
H19 C7 3.2557 no .
H19 C8 3.4037 no .
H19 H2 3.0507 no .
H20 C43 3.3693 no 2_686
H20 C44 3.1457 no 2_686
H20 C45 2.8558 no 2_686
H20 C46 2.7697 no 2_686
H20 C47 2.9998 no 2_686
H20 C48 3.3074 no 2_686
H20 H1 3.1346 no 1_565
H20 H33 3.2715 no 2_686
H20 H34 3.1755 no 2_686
H20 H35 3.4642 no 2_686
H21 S4 3.5349 no .
H21 O3 3.2735 no .
H21 O4 2.9180 no .
H21 O8 3.5184 no .
H22 Br1 3.3303 no 1_565
H22 O3 2.9220 no .
H22 O8 2.9098 no .
H23 Br1 3.0868 no 1_565
H23 S1 3.5135 no 1_565
H23 C4 3.5376 no 1_565
H23 C5 3.0327 no 1_565
H24 S1 3.1807 no 1_565
H24 C5 3.4552 no 1_565
H27 O12 2.8134 no 2_686
H27 O15 3.0961 no 2_686
H27 C43 3.2960 no 2_686
H27 C44 3.5246 no 2_686
H28 O5 2.6272 no 2_676
H28 O6 3.4805 no 2_676
H28 N3 3.3890 no 2_676
H29 Br1 3.0161 no 2_577
H29 S1 2.9849 no 2_577
H29 C5 3.2836 no 2_577
H29 H33 3.5030 no 2_687
H29 H34 3.0850 no 2_687
H30 O7 3.1304 no 2_587
H30 O8 2.4503 no 2_587
H30 N4 2.8328 no 2_587
H30 C46 3.5662 no 2_687
H30 H34 3.2074 no 2_687
H31 S2 2.9071 no 1_565
H31 C2 3.1687 no 1_565
H31 C6 3.4008 no 1_565
H31 C7 3.3523 no 1_565
H31 C8 3.0223 no 1_565
H32 S2 3.4816 no 1_565
H32 O9 3.5639 no 2_687
H33 O13 2.8455 no 2_687
H33 N7 3.4030 no 2_687
H33 C37 3.4766 no 2_687
H33 C38 3.1083 no 2_687
H33 C39 3.2706 no 2_687
H33 H12 3.0685 no 2_686
H33 H20 3.2715 no 2_686
H33 H29 3.5030 no 2_687
H34 Br1 3.0340 no 1_665
H34 Br4 3.3016 no 2_686
H34 O7 3.1707 no 1_655
H34 C39 3.1185 no 2_687
H34 C40 3.1156 no 2_687
H34 H20 3.1755 no 2_686
H34 H29 3.0850 no 2_687
H34 H30 3.2074 no 2_687
H35 O2 2.3956 no 2_676
H35 O5 3.5996 no 2_676
H35 O7 2.6029 no 1_655
H35 N4 3.5766 no 1_655
H35 H15 2.8094 no 1_655
H35 H20 3.4642 no 2_686
H36 O2 3.5022 no 2_676
H36 O5 2.8055 no 2_676
H36 O12 2.9323 no 2_686

loop_
_geom_torsion_atom_site_label_1
_geom_torsion_atom_site_label_2
_geom_torsion_atom_site_label_3
_geom_torsion_atom_site_label_4
_geom_torsion
_geom_torsion_publ_flag
C1 S1 C5 Br1 177.0(7) no
C1 S1 C5 C4 3.2(8) no
C5 S1 C1 C2 179.1(8) no
C5 S1 C1 C3 -1.8(8) no
C2 S2 C8 Br2 -177.9(8) no
C2 S2 C8 C7 -1.9(8) no
C8 S2 C2 C1 -178.5(8) no
C8 S2 C2 C6 0.7(8) no
O1 S3 N1 C9 126.8(7) no
O1 S3 N1 C10 -42.4(8) no
O1 S3 C13 C14 178.8(8) no
O1 S3 C13 C18 2.9(10) no
O2 S3 N1 C9 -5.3(9) no
O2 S3 N1 C10 -174.6(6) no
O2 S3 C13 C14 -50.6(10) no
O2 S3 C13 C18 133.5(8) no
N1 S3 C13 C14 63.2(10) no
N1 S3 C13 C18 -112.7(9) no
C13 S3 N1 C9 -121.7(8) no
C13 S3 N1 C10 69.1(8) no
O3 S4 N2 C11 -31.8(8) no
O3 S4 N2 C12 148.5(7) no
O3 S4 C19 C20 -34.1(10) no
O3 S4 C19 C24 136.9(8) no
O4 S4 N2 C11 -163.9(6) no
O4 S4 N2 C12 16.4(9) no
O4 S4 C19 C20 98.0(9) no
O4 S4 C19 C24 -91.1(9) no
N2 S4 C19 C20 -146.1(8) no
N2 S4 C19 C24 24.9(9) no
C19 S4 N2 C11 79.6(8) no
C19 S4 N2 C12 -100.1(8) no
C25 S5 C29 Br3 -179.6(8) no
C25 S5 C29 C28 2.8(9) no
C29 S5 C25 C26 -179.1(8) no
C29 S5 C25 C27 -1.6(8) no
C26 S6 C32 Br4 178.6(7) no
C26 S6 C32 C31 -0.9(8) no
C32 S6 C26 C25 -178.4(9) no
C32 S6 C26 C30 0.2(8) no
O9 S7 N5 C33 138.3(7) no
O9 S7 N5 C34 -41.8(8) no
O9 S7 C37 C38 -166.3(8) no
O9 S7 C37 C42 13.1(9) no
O10 S7 N5 C33 5.3(9) no
O10 S7 N5 C34 -174.9(6) no
O10 S7 C37 C38 -33.2(10) no
O10 S7 C37 C42 146.2(7) no
N5 S7 C37 C38 79.8(9) no
N5 S7 C37 C42 -100.8(8) no
C37 S7 N5 C33 -109.8(8) no
C37 S7 N5 C34 70.1(8) no
O11 S8 N6 C35 -29.9(8) no
O11 S8 N6 C36 154.9(6) no
O11 S8 C43 C44 -37.1(9) no
O11 S8 C43 C48 136.8(8) no
O12 S8 N6 C35 -162.9(6) no
O12 S8 N6 C36 21.8(8) no
O12 S8 C43 C44 94.7(9) no
O12 S8 C43 C48 -91.4(8) no
N6 S8 C43 C44 -149.8(8) no
N6 S8 C43 C48 24.1(9) no
C43 S8 N6 C35 81.1(7) no
C43 S8 N6 C36 -94.2(7) no
S3 N1 C9 C3 -94.5(10) no
S3 N1 C10 C11 77.5(10) no
C9 N1 C10 C11 -92.3(11) no
C10 N1 C9 C3 74.8(12) no
S4 N2 C11 C10 81.5(10) no
S4 N2 C12 C6 -104.1(9) no
C11 N2 C12 C6 76.2(12) no
C12 N2 C11 C10 -98.8(10) no
O5 N3 C14 C13 81.1(15) no
O5 N3 C14 C15 -98.9(13) no
O6 N3 C14 C13 -100.5(14) no
O6 N3 C14 C15 79.6(14) no
O7 N4 C20 C19 138.7(10) no
O7 N4 C20 C21 -46.3(14) no
O8 N4 C20 C19 -43.0(15) no
O8 N4 C20 C21 132.0(10) no
S7 N5 C33 C27 -109.3(9) no
S7 N5 C34 C35 89.4(10) no
C33 N5 C34 C35 -90.7(11) no
C34 N5 C33 C27 70.8(12) no
S8 N6 C35 C34 86.6(10) no
S8 N6 C36 C30 -112.2(8) no
C35 N6 C36 C30 72.6(11) no
C36 N6 C35 C34 -98.0(10) no
O13 N7 C38 C37 110.2(12) no
O13 N7 C38 C39 -65.7(14) no
O14 N7 C38 C37 -72.5(15) no
O14 N7 C38 C39 111.5(12) no
O15 N8 C44 C43 -44.9(15) no
O15 N8 C44 C45 128.8(10) no
O16 N8 C44 C43 138.1(11) no
O16 N8 C44 C45 -48.2(14) no
S1 C1 C2 S2 103.5(9) no
S1 C1 C2 C6 -75.5(13) no
S1 C1 C3 C4 -0.0(12) no
S1 C1 C3 C9 179.4(7) no
C2 C1 C3 C4 179.0(10) no
C2 C1 C3 C9 -1.6(18) no
C3 C1 C2 S2 -75.5(15) no
C3 C1 C2 C6 105.5(14) no
S2 C2 C6 C7 0.7(12) no
S2 C2 C6 C12 179.0(7) no
C1 C2 C6 C7 179.8(10) no
C1 C2 C6 C12 -1.9(18) no
C1 C3 C4 C5 2.5(13) no
C1 C3 C9 N1 -91.9(13) no
C4 C3 C9 N1 87.5(13) no
C9 C3 C4 C5 -176.9(9) no
C3 C4 C5 Br1 -176.6(9) no
C3 C4 C5 S1 -3.9(13) no
C2 C6 C7 C8 -2.2(14) no
C2 C6 C12 N2 -86.5(13) no
C7 C6 C12 N2 91.6(12) no
C12 C6 C7 C8 179.4(9) no
C6 C7 C8 Br2 178.5(9) no
C6 C7 C8 S2 2.7(13) no
N1 C10 C11 N2 146.7(8) no
S3 C13 C14 N3 7.8(16) no
S3 C13 C14 C15 -172.3(8) no
S3 C13 C18 C17 176.5(8) no
C14 C13 C18 C17 0.4(18) no
C18 C13 C14 N3 -176.2(10) no
C18 C13 C14 C15 3.8(17) no
N3 C14 C15 C16 175.2(10) no
C13 C14 C15 C16 -4.8(18) no
C14 C15 C16 C17 1.7(19) no
C15 C16 C17 C18 2.4(19) no
C16 C17 C18 C13 -3(2) no
S4 C19 C20 N4 -15.4(15) no
S4 C19 C20 C21 169.9(7) no
S4 C19 C24 C23 -172.3(7) no
C20 C19 C24 C23 -1.2(16) no
C24 C19 C20 N4 173.8(9) no
C24 C19 C20 C21 -1.0(17) no
N4 C20 C21 C22 -172.4(9) no
C19 C20 C21 C22 2.5(18) no
C20 C21 C22 C23 -1.9(17) no
C21 C22 C23 C24 -0.3(17) no
C22 C23 C24 C19 1.8(17) no
S5 C25 C26 S6 101.4(10) no
S5 C25 C26 C30 -76.9(14) no
S5 C25 C27 C28 0.1(13) no
S5 C25 C27 C33 178.8(8) no
C26 C25 C27 C28 177.1(11) no
C26 C25 C27 C33 -4(2) no
C27 C25 C26 S6 -75.4(17) no
C27 C25 C26 C30 106.2(16) no
S6 C26 C30 C31 0.5(13) no
S6 C26 C30 C36 -177.7(8) no
C25 C26 C30 C31 179.0(11) no
C25 C26 C30 C36 1(2) no
C25 C27 C28 C29 2.1(14) no
C25 C27 C33 N5 -88.8(13) no
C28 C27 C33 N5 89.7(12) no
C33 C27 C28 C29 -176.6(9) no
C27 C28 C29 Br3 179.5(9) no
C27 C28 C29 S5 -3.3(14) no
C26 C30 C31 C32 -1.2(15) no
C26 C30 C36 N6 -85.2(14) no
C31 C30 C36 N6 96.7(12) no
C36 C30 C31 C32 177.1(9) no
C30 C31 C32 Br4 -178.1(9) no
C30 C31 C32 S6 1.3(14) no
N5 C34 C35 N6 149.5(9) no
S7 C37 C38 N7 5.4(16) no
S7 C37 C38 C39 -179.1(8) no
S7 C37 C42 C41 178.4(7) no
C38 C37 C42 C41 -2.1(16) no
C42 C37 C38 N7 -174.0(9) no
C42 C37 C38 C39 1.5(17) no
N7 C38 C39 C40 177.7(9) no
C37 C38 C39 C40 1.9(19) no
C38 C39 C40 C41 -4.7(18) no
C39 C40 C41 C42 4.1(17) no
C40 C41 C42 C37 -0.6(17) no
S8 C43 C44 N8 -12.0(15) no
S8 C43 C44 C45 174.6(7) no
S8 C43 C48 C47 -175.5(7) no
C44 C43 C48 C47 -1.4(16) no
C48 C43 C44 N8 174.1(9) no
C48 C43 C44 C45 0.7(16) no
N8 C44 C45 C46 -173.6(9) no
C43 C44 C45 C46 0.2(17) no
C44 C45 C46 C47 -0.3(18) no
C45 C46 C47 C48 -0.4(18) no
C46 C47 C48 C43 1.3(16) no
